data_2218636
loop_
_publ_author_name
'Zhang, Xiutang'
'Wei, Peihai'
'Li, Bin'

_publ_section_title
Diaqua-1\k<i>O</i>,3\k<i>O</i>-di-\m-cyanido-1:2\k^2^<i>N</i>:<i>C</i>;2:3\k^2^<i>C</i>:<i>N</i>-dicyanido-2\k^2^<i>C</i>-bis{4,4'-dibromo-2,2'-[propane-1,2-diylbis(nitrilomethylidyne)]diphenolato}-1\k^4^<i>O</i>,<i>N</i>,<i>N</i>',<i>O</i>';3\k^4^<i>O</i>,<i>N</i>,<i>N</i>',<i>O</i>'-1,3-diiron(III)-2-nickel(II)
_journal_coeditor_code CF2205
_journal_issue 7
_journal_name_full 'Acta Crystallographica Section E'
_journal_page_first m926
_journal_paper_doi 10.1107/S1600536808017893
_journal_volume 64
_journal_year 2008
_chemical_formula_iupac '[Fe2 Ni (C17 H14 Br2 N2 O2)2 (C N)4 (H2 O)2]'
_chemical_formula_moiety 'C38 H32 Br4 Fe2 N8 Ni O6'
_chemical_formula_sum 'C38 H32 Br4 Fe2 N8 Ni O6'
_chemical_formula_weight 1186.71
_chemical_name_systematic
;Diaqua-1\k<i>O</i>,3\k<i>O</i>-di-\m-cyanido-
1:2\k^2^<i>N</i>:<i>C</i>;2:3\k^2^<i>C</i>:<i>N</i>-dicyanido-2\k^2^<i>C</i>-
bis{4,4'-dibromo-2,2'-[propane-1,2-diylbis(nitrilomethylidyne)]diphenolato}-
1\k^4^<i>O</i>,<i>N</i>,<i>N</i>',<i>O</i>';3\k^4^<i>O</i>,<i>N</i>,<i>N</i>',
<i>O</i>'-1,3-diiron(III)-2-nickel(II)
;
_space_group_IT_number 14
_symmetry_cell_setting monoclinic
_symmetry_space_group_name_Hall '-P 2yn'
_symmetry_space_group_name_H-M 'P 1 21/n 1'
_atom_sites_solution_hydrogens geom
_atom_sites_solution_primary direct
_atom_sites_solution_secondary difmap
_audit_creation_method SHELXL-97
_cell_angle_alpha 90.00
_cell_angle_beta 112.04(3)
_cell_angle_gamma 90.00
_cell_formula_units_Z 2
_cell_length_a 11.599(2)
_cell_length_b 13.538(3)
_cell_length_c 14.715(3)
_cell_measurement_reflns_used 3699
_cell_measurement_temperature 293(2)
_cell_measurement_theta_max 25.05
_cell_measurement_theta_min 3.01
_cell_volume 2141.8(9)
_computing_cell_refinement 'SAINT-Plus (Bruker, 2001)'
_computing_data_collection 'APEX2 (Bruker, 2004)'
_computing_data_reduction 'SAINT-Plus (Bruker, 2001)'
_computing_molecular_graphics 'SHELXTL (Sheldrick, 2008)'
_computing_publication_material 'SHELXTL (Sheldrick, 2008)'
_computing_structure_refinement 'SHELXL97 (Sheldrick, 2008)'
_computing_structure_solution 'SHELXS97 (Sheldrick, 2008)'
_diffrn_ambient_temperature 293(2)
_diffrn_measured_fraction_theta_full 0.976
_diffrn_measured_fraction_theta_max 0.976
_diffrn_measurement_device_type 'Bruker APEXII CCD'
_diffrn_measurement_method '\f and \w'
_diffrn_radiation_monochromator graphite
_diffrn_radiation_source 'fine-focus sealed tube'
_diffrn_radiation_type MoK\a
_diffrn_radiation_wavelength 0.71073
_diffrn_reflns_av_R_equivalents 0.0847
_diffrn_reflns_av_sigmaI/netI 0.0909
_diffrn_reflns_limit_h_max 12
_diffrn_reflns_limit_h_min -13
_diffrn_reflns_limit_k_max 15
_diffrn_reflns_limit_k_min -16
_diffrn_reflns_limit_l_max 17
_diffrn_reflns_limit_l_min -17
_diffrn_reflns_number 13404
_diffrn_reflns_theta_full 25.05
_diffrn_reflns_theta_max 25.05
_diffrn_reflns_theta_min 3.01
_diffrn_standards_decay_% 0
_diffrn_standards_interval_count 0
_diffrn_standards_interval_time 0
_diffrn_standards_number 0
_exptl_absorpt_coefficient_mu 4.889
_exptl_absorpt_correction_T_max 0.641
_exptl_absorpt_correction_T_min 0.449
_exptl_absorpt_correction_type multi-scan
_exptl_absorpt_process_details '(SADABS; Bruker, 2001)'
_exptl_crystal_colour brown
_exptl_crystal_density_diffrn 1.840
_exptl_crystal_density_method 'not measured'
_exptl_crystal_description block
_exptl_crystal_F_000 1168
_exptl_crystal_size_max 0.10
_exptl_crystal_size_mid 0.10
_exptl_crystal_size_min 0.10
_refine_diff_density_max 0.964
_refine_diff_density_min -0.637
_refine_ls_extinction_method none
_refine_ls_goodness_of_fit_ref 1.000
_refine_ls_hydrogen_treatment mixed
_refine_ls_matrix_type full
_refine_ls_number_parameters 276
_refine_ls_number_reflns 3699
_refine_ls_number_restraints 3
_refine_ls_restrained_S_all 0.999
_refine_ls_R_factor_all 0.1131
_refine_ls_R_factor_gt 0.0656
_refine_ls_shift/su_max 0.000
_refine_ls_shift/su_mean 0.000
_refine_ls_structure_factor_coef Fsqd
_refine_ls_weighting_details 'calc w=1/[\s^2^(Fo^2^)+(0.09P)^2^] where P=(Fo^2^+2Fc^2^)/3'
_refine_ls_weighting_scheme calc
_refine_ls_wR_factor_gt 0.1511
_refine_ls_wR_factor_ref 0.1806
_reflns_number_gt 2263
_reflns_number_total 3699
_reflns_threshold_expression I>2\s(I)
_cod_data_source_file cf2205.cif
_cod_data_source_block I
_cod_depositor_comments
;
The following automatic conversions were performed:
'_symmetry_cell_setting' value 'Monoclinic' changed to 'monoclinic'
according to '/home/saulius/struct/CIF-dictionaries/cif_core.dic'
dictionary named 'cif_core.dic' version 2.4.1 from 2010-06-29.

Automatic conversion script
Id: cif_fix_enum 1527 2010-12-29 10:47:43Z saulius 

The following automatic conversions were performed:

'_symmetry_cell_setting' value 'Monoclinic' changed to 'monoclinic'
according to /home/saulius/struct/CIF-dictionaries/cif_core.dic
dictionary named 'cif_core.dic' version 2.4.1 from 2010-06-29.

Automatic conversion script
Id: cif_fix_values 1715 2011-07-08 13:25:40Z adriana 
;
_cod_original_cell_volume 2141.8(7)
_cod_original_sg_symbol_H-M 'P 21/n'
_cod_database_code 2218636
_cod_database_fobs_code 2218636

loop_
_symmetry_equiv_pos_as_xyz
'x, y, z'
'-x+1/2, y+1/2, -z+1/2'
'-x, -y, -z'
'x-1/2, -y-1/2, z-1/2'

loop_
_atom_site_type_symbol
_atom_site_label
_atom_site_fract_x
_atom_site_fract_y
_atom_site_fract_z
_atom_site_U_iso_or_equiv
_atom_site_adp_type
_atom_site_calc_flag
_atom_site_refinement_flags
_atom_site_occupancy
Fe Fe1 0.29547(11) 0.95323(8) 0.36728(8) 0.0341(4) Uani d . 1
Ni Ni1 0.0000 1.0000 0.0000 0.0334(4) Uani d S 1
Br Br1 -0.07330(10) 1.37221(7) 0.43825(7) 0.0569(4) Uani d . 1
Br Br2 0.75936(10) 0.61244(8) 0.30711(8) 0.0621(4) Uani d . 1
C C1 0.1210(8) 0.9936(5) 0.1261(6) 0.035(2) Uani d . 1
C C2 -0.0637(8) 0.8804(6) 0.0276(6) 0.037(2) Uani d . 1
C C3 0.2234(8) 1.1459(6) 0.4134(6) 0.034(2) Uani d . 1
C C4 0.2476(8) 1.2492(5) 0.4247(5) 0.033(2) Uani d . 1
H H4 0.3242 1.2728 0.4277 0.039 Uiso calc R 1
C C5 0.1608(9) 1.3146(6) 0.4311(6) 0.042(2) Uani d . 1
H H5 0.1780 1.3819 0.4362 0.050 Uiso calc R 1
C C6 0.0471(9) 1.2807(6) 0.4303(6) 0.042(2) Uani d . 1
C C7 0.0185(9) 1.1818(6) 0.4197(6) 0.045(2) Uani d . 1
H H7 -0.0581 1.1603 0.4187 0.054 Uiso calc R 1
C C8 0.1029(8) 1.1136(5) 0.4104(6) 0.037(2) Uani d . 1
C C9 0.0680(8) 1.0105(6) 0.3966(6) 0.035(2) Uani d . 1
H H9 -0.0079 0.9939 0.4004 0.042 Uiso calc R 1
C C10 0.0874(10) 0.8350(7) 0.3700(9) 0.067(3) Uani d . 1
H H10A 0.1154 0.8044 0.4343 0.080 Uiso calc R 1
H H10B -0.0028 0.8331 0.3424 0.080 Uiso calc R 1
C C11 0.1355(9) 0.7815(7) 0.3082(9) 0.067(3) Uani d . 1
H H11 0.0893 0.8088 0.2429 0.080 Uiso calc R 1
C C12 0.1048(10) 0.6739(6) 0.2961(8) 0.060(3) Uani d . 1
H H12A 0.1567 0.6390 0.3537 0.091 Uiso calc R 1
H H12B 0.1188 0.6491 0.2400 0.091 Uiso calc R 1
H H12C 0.0191 0.6646 0.2869 0.091 Uiso calc R 1
C C13 0.3443(8) 0.7546(5) 0.3198(5) 0.032(2) Uani d . 1
H H13 0.3196 0.6893 0.3047 0.039 Uiso calc R 1
C C14 0.4688(8) 0.7786(6) 0.3302(5) 0.033(2) Uani d . 1
C C15 0.5437(9) 0.7030(6) 0.3193(5) 0.038(2) Uani d . 1
H H15 0.5141 0.6384 0.3116 0.046 Uiso calc R 1
C C16 0.6591(9) 0.7209(7) 0.3197(6) 0.049(3) Uani d . 1
C C17 0.7053(9) 0.8158(7) 0.3289(6) 0.048(2) Uani d . 1
H H17 0.7829 0.8280 0.3262 0.058 Uiso calc R 1
C C18 0.6337(8) 0.8932(6) 0.3422(6) 0.039(2) Uani d . 1
H H18 0.6657 0.9570 0.3509 0.047 Uiso calc R 1
C C19 0.5155(8) 0.8770(6) 0.3428(5) 0.033(2) Uani d . 1
N N1 0.1906(7) 0.9903(4) 0.2063(5) 0.0368(18) Uani d . 1
N N2 -0.0938(7) 0.8039(5) 0.0441(5) 0.046(2) Uani d . 1
N N3 0.1306(6) 0.9396(5) 0.3796(5) 0.0400(18) Uani d . 1
N N4 0.2649(6) 0.8131(4) 0.3289(4) 0.0294(16) Uani d . 1
O O1 0.4524(5) 0.9530(3) 0.3561(4) 0.0309(13) Uani d . 1
O O2 0.3095(5) 1.0870(4) 0.4047(4) 0.0308(13) Uani d . 1
O O3 0.3783(5) 0.9024(4) 0.5250(4) 0.0352(14) Uani d D 1
H H1W 0.433(5) 0.942(3) 0.547(6) 0.042 Uiso d D 1
H H2W 0.397(6) 0.8444(16) 0.530(6) 0.042 Uiso d D 1

loop_
_atom_site_aniso_label
_atom_site_aniso_U_11
_atom_site_aniso_U_22
_atom_site_aniso_U_33
_atom_site_aniso_U_12
_atom_site_aniso_U_13
_atom_site_aniso_U_23
Fe1 0.0365(8) 0.0271(7) 0.0247(6) 0.0005(5) -0.0045(5) -0.0009(5)
Ni1 0.0368(9) 0.0254(8) 0.0201(7) -0.0002(6) -0.0101(6) 0.0006(6)
Br1 0.0723(8) 0.0473(6) 0.0454(6) 0.0242(5) 0.0155(5) -0.0023(5)
Br2 0.0537(7) 0.0690(8) 0.0549(7) 0.0211(5) 0.0105(5) -0.0137(5)
C1 0.054(6) 0.012(4) 0.029(5) -0.002(4) 0.003(4) 0.000(3)
C2 0.036(5) 0.032(5) 0.024(4) 0.002(4) -0.010(4) 0.000(4)
C3 0.037(5) 0.029(4) 0.022(4) 0.004(4) -0.007(4) -0.003(3)
C4 0.039(5) 0.031(4) 0.018(4) -0.008(4) -0.001(4) 0.001(3)
C5 0.060(7) 0.028(5) 0.031(5) 0.011(5) 0.010(5) -0.004(4)
C6 0.056(6) 0.026(5) 0.032(5) 0.006(4) 0.005(4) 0.001(4)
C7 0.052(6) 0.054(6) 0.022(4) 0.011(5) 0.005(4) -0.006(4)
C8 0.044(6) 0.030(5) 0.024(4) 0.009(4) -0.002(4) 0.001(3)
C9 0.031(5) 0.038(5) 0.030(4) 0.001(4) 0.004(4) -0.004(4)
C10 0.064(7) 0.043(6) 0.104(9) -0.016(5) 0.045(7) -0.025(6)
C11 0.047(7) 0.040(6) 0.112(10) -0.004(5) 0.030(7) -0.028(6)
C12 0.059(7) 0.039(5) 0.076(8) -0.008(5) 0.017(6) -0.008(5)
C13 0.040(5) 0.019(4) 0.027(4) 0.000(4) -0.001(4) -0.001(3)
C14 0.034(5) 0.034(5) 0.020(4) 0.009(4) -0.003(4) -0.008(3)
C15 0.047(6) 0.038(5) 0.019(4) 0.001(4) -0.001(4) 0.000(3)
C16 0.053(6) 0.052(6) 0.025(5) 0.020(5) -0.004(4) -0.009(4)
C17 0.043(6) 0.054(6) 0.043(6) -0.001(5) 0.013(5) -0.011(5)
C18 0.042(6) 0.045(5) 0.025(4) -0.003(4) 0.006(4) -0.004(4)
C19 0.035(5) 0.043(5) 0.010(4) 0.010(4) -0.005(3) -0.003(3)
N1 0.042(4) 0.026(4) 0.024(4) -0.007(3) -0.009(3) 0.000(3)
N2 0.055(5) 0.029(4) 0.037(4) -0.008(4) -0.001(4) -0.005(3)
N3 0.038(4) 0.033(4) 0.043(4) -0.003(3) 0.007(4) -0.011(3)
N4 0.028(4) 0.026(4) 0.026(4) 0.000(3) 0.000(3) -0.001(3)
O1 0.031(3) 0.028(3) 0.023(3) 0.002(2) -0.001(2) 0.001(2)
O2 0.031(3) 0.028(3) 0.025(3) 0.001(2) 0.001(2) 0.001(2)
O3 0.040(4) 0.025(3) 0.025(3) -0.004(3) -0.004(3) -0.003(3)

loop_
_atom_type_symbol
_atom_type_description
_atom_type_scat_dispersion_real
_atom_type_scat_dispersion_imag
_atom_type_scat_source
C C 0.0033 0.0016 'International Tables Vol C Tables 4.2.6.8 and 6.1.1.4'
H H 0.0000 0.0000 'International Tables Vol C Tables 4.2.6.8 and 6.1.1.4'
N N 0.0061 0.0033 'International Tables Vol C Tables 4.2.6.8 and 6.1.1.4'
O O 0.0106 0.0060 'International Tables Vol C Tables 4.2.6.8 and 6.1.1.4'
Ni Ni 0.3393 1.1124 'International Tables Vol C Tables 4.2.6.8 and 6.1.1.4'
Fe Fe 0.3463 0.8444 'International Tables Vol C Tables 4.2.6.8 and 6.1.1.4'
Br Br -0.2901 2.4595 'International Tables Vol C Tables 4.2.6.8 and 6.1.1.4'

loop_
_geom_angle_atom_site_label_1
_geom_angle_atom_site_label_2
_geom_angle_atom_site_label_3
_geom_angle_site_symmetry_1
_geom_angle_site_symmetry_3
_geom_angle
O2 Fe1 O1 . . 92.7(2)
O2 Fe1 N4 . . 174.5(3)
O1 Fe1 N4 . . 92.8(3)
O2 Fe1 N3 . . 92.5(2)
O1 Fe1 N3 . . 174.6(2)
N4 Fe1 N3 . . 82.0(3)
O2 Fe1 O3 . . 92.1(2)
O1 Fe1 O3 . . 92.1(2)
N4 Fe1 O3 . . 87.8(2)
N3 Fe1 O3 . . 86.1(3)
O2 Fe1 N1 . . 92.7(2)
O1 Fe1 N1 . . 93.8(2)
N4 Fe1 N1 . . 86.9(2)
N3 Fe1 N1 . . 87.6(3)
O3 Fe1 N1 . . 172.3(2)
C1 Ni1 C1 3_575 . 180.0(4)
C1 Ni1 C2 3_575 . 92.6(3)
C1 Ni1 C2 . . 87.4(3)
C1 Ni1 C2 3_575 3_575 87.4(3)
C1 Ni1 C2 . 3_575 92.6(3)
C2 Ni1 C2 . 3_575 180.0000(10)
N1 C1 Ni1 . . 176.0(9)
N2 C2 Ni1 . . 174.3(8)
O2 C3 C4 . . 118.7(8)
O2 C3 C8 . . 124.7(7)
C4 C3 C8 . . 116.5(7)
C5 C4 C3 . . 121.7(8)
C5 C4 H4 . . 119.2
C3 C4 H4 . . 119.2
C4 C5 C6 . . 120.3(8)
C4 C5 H5 . . 119.9
C6 C5 H5 . . 119.9
C7 C6 C5 . . 120.6(8)
C7 C6 Br1 . . 119.4(7)
C5 C6 Br1 . . 119.9(6)
C6 C7 C8 . . 120.7(9)
C6 C7 H7 . . 119.7
C8 C7 H7 . . 119.7
C7 C8 C9 . . 119.0(9)
C7 C8 C3 . . 120.2(8)
C9 C8 C3 . . 120.8(7)
N3 C9 C8 . . 126.9(8)
N3 C9 H9 . . 116.6
C8 C9 H9 . . 116.6
C11 C10 N3 . . 110.1(8)
C11 C10 H10A . . 109.6
N3 C10 H10A . . 109.6
C11 C10 H10B . . 109.6
N3 C10 H10B . . 109.6
H10A C10 H10B . . 108.2
C10 C11 N4 . . 109.3(8)
C10 C11 C12 . . 115.9(10)
N4 C11 C12 . . 119.0(8)
C10 C11 H11 . . 103.5
N4 C11 H11 . . 103.5
C12 C11 H11 . . 103.5
C11 C12 H12A . . 109.5
C11 C12 H12B . . 109.5
H12A C12 H12B . . 109.5
C11 C12 H12C . . 109.5
H12A C12 H12C . . 109.5
H12B C12 H12C . . 109.5
N4 C13 C14 . . 126.5(7)
N4 C13 H13 . . 116.8
C14 C13 H13 . . 116.8
C15 C14 C19 . . 118.8(8)
C15 C14 C13 . . 118.0(7)
C19 C14 C13 . . 123.0(7)
C16 C15 C14 . . 121.7(8)
C16 C15 H15 . . 119.2
C14 C15 H15 . . 119.2
C15 C16 C17 . . 120.9(9)
C15 C16 Br2 . . 119.5(7)
C17 C16 Br2 . . 119.6(8)
C16 C17 C18 . . 118.9(9)
C16 C17 H17 . . 120.5
C18 C17 H17 . . 120.5
C19 C18 C17 . . 121.5(8)
C19 C18 H18 . . 119.2
C17 C18 H18 . . 119.2
O1 C19 C18 . . 118.8(8)
O1 C19 C14 . . 123.0(8)
C18 C19 C14 . . 118.2(8)
C1 N1 Fe1 . . 165.6(7)
C9 N3 C10 . . 122.3(8)
C9 N3 Fe1 . . 125.4(6)
C10 N3 Fe1 . . 112.3(6)
C13 N4 C11 . . 121.5(7)
C13 N4 Fe1 . . 125.1(6)
C11 N4 Fe1 . . 113.4(5)
C19 O1 Fe1 . . 128.4(5)
C3 O2 Fe1 . . 128.5(5)
Fe1 O3 H1W . . 100(6)
Fe1 O3 H2W . . 112(6)
H1W O3 H2W . . 118(4)

loop_
_geom_bond_atom_site_label_1
_geom_bond_atom_site_label_2
_geom_bond_site_symmetry_2
_geom_bond_distance
Fe1 O2 . 1.882(5)
Fe1 O1 . 1.888(6)
Fe1 N4 . 1.973(6)
Fe1 N3 . 1.996(7)
Fe1 O3 . 2.261(5)
Fe1 N1 . 2.276(6)
Ni1 C1 3_575 1.862(8)
Ni1 C1 . 1.862(8)
Ni1 C2 . 1.886(9)
Ni1 C2 3_575 1.886(9)
Br1 C6 . 1.903(9)
Br2 C16 . 1.924(9)
C1 N1 . 1.154(10)
C2 N2 . 1.148(9)
C3 O2 . 1.322(9)
C3 C4 . 1.423(10)
C3 C8 . 1.449(12)
C4 C5 . 1.371(11)
C4 H4 . 0.930
C5 C6 . 1.393(13)
C5 H5 . 0.930
C6 C7 . 1.374(11)
C7 C8 . 1.389(12)
C7 H7 . 0.930
C8 C9 . 1.445(10)
C9 N3 . 1.284(10)
C9 H9 . 0.930
C10 C11 . 1.430(13)
C10 N3 . 1.490(11)
C10 H10A . 0.970
C10 H10B . 0.970
C11 N4 . 1.478(11)
C11 C12 . 1.494(11)
C11 H11 . 0.980
C12 H12A . 0.960
C12 H12B . 0.960
C12 H12C . 0.960
C13 N4 . 1.260(9)
C13 C14 . 1.431(11)
C13 H13 . 0.930
C14 C15 . 1.390(11)
C14 C19 . 1.424(11)
C15 C16 . 1.359(13)
C15 H15 . 0.930
C16 C17 . 1.378(12)
C17 C18 . 1.396(12)
C17 H17 . 0.930
C18 C19 . 1.392(12)
C18 H18 . 0.930
C19 O1 . 1.318(9)
O3 H1W . 0.80(6)
O3 H2W . 0.81(2)

loop_
_geom_hbond_atom_site_label_D
_geom_hbond_atom_site_label_H
_geom_hbond_atom_site_label_A
_geom_hbond_site_symmetry_A
_geom_hbond_distance_DH
_geom_hbond_distance_HA
_geom_hbond_distance_DA
_geom_hbond_angle_DHA
O3 H1W O1 3_676 0.81(2) 2.09(4) 2.859(7) 159(8)
O3 H2W N2 4_676 0.81(2) 2.02(2) 2.813(9) 167(7)
